data_1508088
loop_
_publ_author_name
'Ma, Liqing'
'Falkowski, Joseph M.'
'Abney, Carter'
'Lin, Wenbin'

_publ_section_title
;
 A series of isoreticular chiral metal-organic frameworks as a tunable
 platform for asymmetric catalysis.
;
_journal_issue 10
_journal_name_full 'Nature chemistry'
_journal_page_first 838
_journal_page_last 846
_journal_paper_doi 10.1038/nchem.738
_journal_volume 2
_journal_year 2010
_chemical_formula_sum 'C32 H16 Cu2 O12'
_chemical_formula_weight 719.52
_chemical_melting_point ?
_chemical_name_systematic
; 
 ? 
;
_space_group_IT_number 98
_symmetry_cell_setting tetragonal
_symmetry_space_group_name_Hall 'I 4bw 2bw'
_symmetry_space_group_name_H-M 'I 41 2 2'
_atom_sites_solution_hydrogens geom
_atom_sites_solution_primary direct
_atom_sites_solution_secondary difmap
_audit_creation_method SHELXL-97
_cell_angle_alpha 90.00
_cell_angle_beta 90.00
_cell_angle_gamma 90.00
_cell_formula_units_Z 8
_cell_length_a 21.049(5)
_cell_length_b 21.049(5)
_cell_length_c 57.878(13)
_cell_measurement_reflns_used 2043
_cell_measurement_temperature 223(2)
_cell_measurement_theta_max 15.34
_cell_measurement_theta_min 2.39
_cell_volume 25643(10)
_computing_structure_refinement 'SHELXL-97 (Sheldrick, 1997)'
_computing_structure_solution 'SHELXS-97 (Sheldrick, 1990)'
_diffrn_ambient_temperature 223(2)
_diffrn_measured_fraction_theta_full 0.989
_diffrn_measured_fraction_theta_max 0.989
_diffrn_measurement_device_type 'Bruker APEX-II CCD'
_diffrn_measurement_method '\f and \w scans'
_diffrn_radiation_monochromator graphite
_diffrn_radiation_source 'fine-focus sealed tube'
_diffrn_radiation_type MoK\a
_diffrn_radiation_wavelength 0.71073
_diffrn_reflns_av_R_equivalents 0.1225
_diffrn_reflns_av_sigmaI/netI 0.1272
_diffrn_reflns_limit_h_max 17
_diffrn_reflns_limit_h_min -17
_diffrn_reflns_limit_k_max 17
_diffrn_reflns_limit_k_min -17
_diffrn_reflns_limit_l_max 48
_diffrn_reflns_limit_l_min -48
_diffrn_reflns_number 14872
_diffrn_reflns_theta_full 17.32
_diffrn_reflns_theta_max 17.32
_diffrn_reflns_theta_min 1.03
_exptl_absorpt_coefficient_mu 0.347
_exptl_absorpt_correction_T_max 0.8736
_exptl_absorpt_correction_T_min 0.8188
_exptl_absorpt_correction_type multi-scan
_exptl_absorpt_process_details SADABS
_exptl_crystal_colour blue
_exptl_crystal_density_diffrn 0.373
_exptl_crystal_density_method 'not measured'
_exptl_crystal_description block
_exptl_crystal_F_000 2896
_exptl_crystal_size_max 0.60
_exptl_crystal_size_mid 0.40
_exptl_crystal_size_min 0.40
_refine_diff_density_max 0.201
_refine_diff_density_min -0.131
_refine_diff_density_rms 0.037
_refine_ls_abs_structure_details 'Flack H D (1983), Acta Cryst. A39, 876-881'
_refine_ls_abs_structure_Flack 0.04(4)
_refine_ls_extinction_method none
_refine_ls_goodness_of_fit_ref 0.849
_refine_ls_hydrogen_treatment constr
_refine_ls_matrix_type full
_refine_ls_number_parameters 198
_refine_ls_number_reflns 3907
_refine_ls_number_restraints 202
_refine_ls_restrained_S_all 0.836
_refine_ls_R_factor_all 0.1121
_refine_ls_R_factor_gt 0.0648
_refine_ls_shift/su_max 0.000
_refine_ls_shift/su_mean 0.000
_refine_ls_structure_factor_coef Fsqd
_refine_ls_weighting_details 'calc w=1/[\s^2^(Fo^2^)+(0.0800P)^2^+0.0000P] where P=(Fo^2^+2Fc^2^)/3'
_refine_ls_weighting_scheme calc
_refine_ls_wR_factor_gt 0.1596
_refine_ls_wR_factor_ref 0.1719
_reflns_number_gt 1768
_reflns_number_total 3907
_reflns_threshold_expression >2sigma(I)
_cod_data_source_file nchem.738-s4.cif
_cod_data_source_block CMOF-2b
_cod_depositor_comments
;
The following automatic conversions were performed:

'_chemical_melting_point' value 'not measured' was changed to '?' -
the value is undefined or not given.

'_symmetry_cell_setting' value
'Tetragonal' changed to 'tetragonal' according to
/home/saulius/struct/CIF-dictionaries/cif_core.dic dictionary named
'cif_core.dic' version 2.4.1 from 2010-06-29.

Automatic conversion script
Id: cif_fix_values 1891 2012-01-12 08:04:46Z andrius 
;
_cod_original_sg_symbol_H-M I4122
_cod_database_code 1508088

loop_
_symmetry_equiv_pos_as_xyz
'x, y, z'
'-x+1/2, -y+1/2, z+1/2'
'-y, x+1/2, z+1/4'
'y+1/2, -x, z+3/4'
'-x+1/2, y, -z+3/4'
'x, -y+1/2, -z+1/4'
'y+1/2, x+1/2, -z+1/2'
'-y, -x, -z'
'x+1/2, y+1/2, z+1/2'
'-x+1, -y+1, z+1'
'-y+1/2, x+1, z+3/4'
'y+1, -x+1/2, z+5/4'
'-x+1, y+1/2, -z+5/4'
'x+1/2, -y+1, -z+3/4'
'y+1, x+1, -z+1'
'-y+1/2, -x+1/2, -z+1/2'

loop_
_atom_site_label
_atom_site_type_symbol
_atom_site_fract_x
_atom_site_fract_y
_atom_site_fract_z
_atom_site_U_iso_or_equiv
_atom_site_adp_type
_atom_site_occupancy
_atom_site_symmetry_multiplicity
_atom_site_calc_flag
_atom_site_refinement_flags
O2B O 0.9119(4) -0.0031(4) 0.16296(11) 0.154(3) Uani 1 1 d U
O4B O 0.9768(4) 0.4182(3) 0.13207(10) 0.153(3) Uani 1 1 d U
O3B O 0.9223(4) 0.5047(4) 0.13466(12) 0.156(3) Uani 1 1 d U
C2B C 0.9312(8) 0.4493(8) 0.1422(2) 0.153(5) Uani 1 1 d U
C1A C 0.8517(4) 0.1738(4) 0.20977(12) 0.150(4) Uani 1 1 d GU
C2A C 0.8220(5) 0.1424(3) 0.22795(15) 0.178(5) Uani 1 1 d GU
H2A H 0.8265 0.0982 0.2296 0.214 Uiso 1 1 calc R
C3A C 0.7856(4) 0.1765(5) 0.24371(11) 0.186(6) Uani 1 1 d GU
C4A C 0.7789(4) 0.2418(5) 0.24129(12) 0.161(5) Uani 1 1 d GU
C5A C 0.8086(4) 0.2731(3) 0.22312(15) 0.145(4) Uani 1 1 d GDU
C6A C 0.8450(4) 0.2391(4) 0.20736(11) 0.151(4) Uani 1 1 d GDU
Cu1 Cu 1.03569(8) 0.04999(7) 0.14034(2) 0.1601(9) Uani 1 1 d U
O1B O 0.9805(5) 0.0779(4) 0.16486(16) 0.162(4) Uani 1 1 d U
C1B C 0.9321(9) 0.0542(9) 0.1707(3) 0.156(5) Uani 1 1 d U
C4V C 0.8862(7) 0.0861(6) 0.18838(18) 0.160(5) Uani 1 1 d U
H4V H 0.8525 0.0621 0.1945 0.192 Uiso 1 1 calc R
C1V C 0.9002(6) 0.3702(6) 0.1670(2) 0.162(5) Uani 1 1 d DU
H1V H 0.9312 0.3456 0.1594 0.194 Uiso 1 1 calc R
C1N C 0.8727(6) 0.2739(5) 0.18936(15) 0.147(4) Uani 1 1 d DU
H1N H 0.8985 0.2520 0.1788 0.177 Uiso 1 1 calc R
O2W O 1.0930(4) 0.1341(3) 0.14087(10) 0.179(3) Uani 1 1 d U
C2N C 0.8646(6) 0.3373(6) 0.1863(2) 0.144(5) Uani 1 1 d DU
O1H O 0.7562(4) 0.1436(4) 0.26038(10) 0.208(4) Uani 1 1 d U
C4N C 0.8021(5) 0.3388(5) 0.22064(18) 0.145(4) Uani 1 1 d DU
H4N H 0.7792 0.3617 0.2318 0.174 Uiso 1 1 calc R
C3N C 0.8285(5) 0.3710(5) 0.20219(18) 0.152(5) Uani 1 1 d DU
H3N H 0.8222 0.4149 0.2004 0.182 Uiso 1 1 calc R
C2V C 0.8940(6) 0.4246(6) 0.15992(19) 0.142(5) Uani 1 1 d U
H2V H 0.8628 0.4506 0.1667 0.170 Uiso 1 1 calc R
C3V C 0.8926(7) 0.1420(6) 0.19473(19) 0.161(5) Uani 1 1 d U
H3V H 0.9277 0.1647 0.1890 0.193 Uiso 1 1 calc R

loop_
_atom_site_aniso_label
_atom_site_aniso_U_11
_atom_site_aniso_U_22
_atom_site_aniso_U_33
_atom_site_aniso_U_23
_atom_site_aniso_U_13
_atom_site_aniso_U_12
O2B 0.257(9) 0.129(7) 0.077(5) -0.003(5) 0.003(5) 0.041(6)
O4B 0.237(10) 0.154(7) 0.067(5) -0.010(4) 0.052(5) -0.068(6)
O3B 0.207(8) 0.188(9) 0.072(6) 0.012(6) 0.022(5) -0.050(7)
C2B 0.225(14) 0.181(13) 0.052(9) 0.003(9) 0.013(8) -0.048(10)
C1A 0.232(13) 0.136(8) 0.082(8) -0.005(7) 0.045(7) 0.004(10)
C2A 0.262(15) 0.175(9) 0.098(9) 0.009(7) 0.042(7) -0.013(10)
C3A 0.257(14) 0.211(11) 0.091(10) 0.037(9) 0.075(8) 0.002(12)
C4A 0.212(13) 0.185(9) 0.087(10) -0.020(6) 0.043(7) -0.031(10)
C5A 0.192(12) 0.142(8) 0.101(9) -0.025(7) 0.048(7) -0.017(10)
C6A 0.220(13) 0.130(8) 0.103(9) -0.015(7) 0.052(7) -0.025(9)
Cu1 0.231(2) 0.1647(15) 0.0841(9) -0.0005(10) 0.0004(12) 0.0169(14)
O1B 0.232(11) 0.152(8) 0.103(7) -0.034(6) 0.007(6) 0.035(6)
C1B 0.256(14) 0.145(12) 0.065(9) -0.014(9) 0.005(8) 0.030(10)
C4V 0.259(12) 0.160(12) 0.061(8) -0.010(8) 0.014(7) 0.041(12)
C1V 0.204(13) 0.163(12) 0.118(10) 0.025(9) 0.016(8) -0.034(12)
C1N 0.233(12) 0.125(8) 0.084(7) -0.021(7) 0.053(7) -0.021(11)
O2W 0.258(8) 0.179(7) 0.101(5) -0.012(5) -0.012(5) -0.016(6)
C2N 0.198(12) 0.119(9) 0.114(9) -0.002(8) 0.036(7) -0.004(11)
O1H 0.299(11) 0.219(8) 0.106(5) 0.000(5) 0.069(6) -0.066(7)
C4N 0.167(11) 0.153(9) 0.114(9) -0.018(7) 0.026(7) 0.014(10)
C3N 0.198(14) 0.133(9) 0.125(10) -0.011(7) 0.027(8) 0.004(9)
C2V 0.177(11) 0.184(13) 0.064(8) 0.026(8) 0.011(7) -0.011(11)
C3V 0.251(14) 0.152(11) 0.079(9) -0.011(9) 0.021(7) 0.027(11)

loop_
_atom_type_symbol
_atom_type_description
_atom_type_scat_dispersion_real
_atom_type_scat_dispersion_imag
_atom_type_scat_source
C C 0.0033 0.0016 'International Tables Vol C Tables 4.2.6.8 and 6.1.1.4'
H H 0.0000 0.0000 'International Tables Vol C Tables 4.2.6.8 and 6.1.1.4'
O O 0.0106 0.0060 'International Tables Vol C Tables 4.2.6.8 and 6.1.1.4'
Cu Cu 0.3201 1.2651 'International Tables Vol C Tables 4.2.6.8 and 6.1.1.4'

loop_
_geom_angle_atom_site_label_1
_geom_angle_atom_site_label_2
_geom_angle_atom_site_label_3
_geom_angle
_geom_angle_site_symmetry_1
_geom_angle_site_symmetry_3
C1B O2B Cu1 119.2(11) . 10_644
C2B O4B Cu1 127.3(10) . 6
C2B O3B Cu1 130.1(12) . 13_654
O3B C2B O4B 114.8(16) . .
O3B C2B C2V 121.2(18) . .
O4B C2B C2V 123.9(15) . .
C2A C1A C6A 120.0 . .
C2A C1A C3V 121.5(9) . .
C6A C1A C3V 118.3(9) . .
C1A C2A C3A 120.0 . .
O1H C3A C4A 122.5(8) . .
O1H C3A C2A 117.5(8) . .
C4A C3A C2A 120.0 . .
C5A C4A C3A 120.0 . .
C5A C4A C4A 119.8(8) . 7_545
C3A C4A C4A 120.1(8) . 7_545
C4A C5A C6A 120.0 . .
C4A C5A C4N 120.2(8) . .
C6A C5A C4N 119.8(9) . .
C5A C6A C1A 120.0 . .
C5A C6A C1N 116.6(8) . .
C1A C6A C1N 123.4(8) . .
O4B Cu1 O1B 90.1(4) 6 .
O4B Cu1 O3B 87.8(3) 6 13_644
O1B Cu1 O3B 166.4(4) . 13_644
O4B Cu1 O2B 170.0(4) 6 10_644
O1B Cu1 O2B 90.1(4) . 10_644
O3B Cu1 O2B 89.7(3) 13_644 10_644
O4B Cu1 O2W 94.9(3) 6 .
O1B Cu1 O2W 94.4(3) . .
O3B Cu1 O2W 99.2(3) 13_644 .
O2B Cu1 O2W 95.1(3) 10_644 .
O4B Cu1 Cu1 84.8(3) 6 10_644
O1B Cu1 Cu1 84.2(3) . 10_644
O3B Cu1 Cu1 82.3(3) 13_644 10_644
O2B Cu1 Cu1 85.3(3) 10_644 10_644
O2W Cu1 Cu1 178.5(2) . 10_644
C1B O1B Cu1 126.9(13) . .
O1B C1B O2B 123.5(18) . .
O1B C1B C4V 122.6(17) . .
O2B C1B C4V 114.0(16) . .
C3V C4V C1B 122.5(17) . .
C2V C1V C2N 128.4(15) . .
C2N C1N C6A 124.0(10) . .
C1N C2N C3N 118.9(11) . .
C1N C2N C1V 118.9(12) . .
C3N C2N C1V 121.9(10) . .
C3N C4N C5A 121.7(10) . .
C4N C3N C2N 118.8(11) . .
C1V C2V C2B 122.5(16) . .
C4V C3V C1A 124.9(16) . .

loop_
_geom_bond_atom_site_label_1
_geom_bond_atom_site_label_2
_geom_bond_distance
_geom_bond_site_symmetry_2
O2B C1B 1.355(16) .
O2B Cu1 1.977(7) 10_644
O4B C2B 1.302(17) .
O4B Cu1 1.914(7) 6
O3B C2B 1.259(15) .
O3B Cu1 1.945(7) 13_654
C2B C2V 1.392(17) .
C1A C2A 1.3900 .
C1A C6A 1.3900 .
C1A C3V 1.396(12) .
C2A C3A 1.3900 .
C3A O1H 1.339(8) .
C3A C4A 1.3900 .
C4A C5A 1.3900 .
C4A C4A 1.494(10) 7_545
C5A C6A 1.3900 .
C5A C4N 1.396(9) .
C6A C1N 1.401(9) .
Cu1 O4B 1.914(7) 6
Cu1 O1B 1.926(8) .
Cu1 O3B 1.945(7) 13_644
Cu1 O2B 1.977(7) 10_644
Cu1 O2W 2.142(7) .
Cu1 Cu1 2.585(3) 10_644
O1B C1B 1.185(17) .
C1B C4V 1.558(18) .
C4V C3V 1.239(13) .
C1V C2V 1.223(13) .
C1V C2N 1.513(11) .
C1N C2N 1.357(10) .
C2N C3N 1.387(10) .
C4N C3N 1.381(10) .
